data_1509104
loop_
_publ_author_name
'Zondag, J.E.'
'Wiegers, G.A.'
'van Smaalen, S.'
'Haange, R.J.'
'Bronsema, K.D.'
'de Boer, J.L.'

_publ_section_title
;
 X-ray study of the second-order phase transition of Ag0.35 Ti S2: A phase
 transition characterized by two order parameters
;
_journal_name_full 'Journal of Solid State Chemistry'
_journal_page_first 9
_journal_page_last 20
_journal_paper_doi 10.1016/0022-4596(87)90332-X
_journal_volume 67
_journal_year 1987
_chemical_formula_sum 'Ag0.35 S2 Ti'
_chemical_name_systematic 'Silver titanium sulfide (.35/1/2)'
_space_group_IT_number 163
_symmetry_space_group_name_Hall '-P 3 2c'
_symmetry_space_group_name_H-M 'P -3 1 c'
_cell_angle_alpha 90
_cell_angle_beta 90
_cell_angle_gamma 120
_cell_formula_units_Z 6
_cell_length_a 5.9288
_cell_length_b 5.9288
_cell_length_c 12.744
_cell_volume 387.945
_citation_journal_id_ASTM JSSCBI
_cod_data_source_file silver0-1_68.cif
_cod_data_source_block Ag0.35S2Ti1
_cod_original_cell_volume 387.9449
_cod_original_formula_sum 'Ag0.35 S2 Ti1'
_cod_database_code 1509104

loop_
_symmetry_equiv_pos_as_xyz
x,y,z
-y,x-y,z
-x+y,-x,z
-y,-x,-z+1/2
x,x-y,-z+1/2
-x+y,y,-z+1/2
-x,-y,-z
y,-x+y,-z
x-y,x,-z
y,x,z-1/2
-x,-x+y,z-1/2
x-y,-y,z-1/2

loop_
_atom_site_label
_atom_site_type_symbol
_atom_site_fract_x
_atom_site_fract_y
_atom_site_fract_z
_atom_site_occupancy
Ag2 Ag 0.6667 0.3333 0.25 0.861
Ag1 Ag 0 0 0.25 0.171
Ti1 Ti+4 0 0 0 1
S1 S-2 0.32934 -0.00506 0.11217 1
Ti2 Ti+4 0.3333 0.6667 4e-05 1
